data_7130688
loop_
_publ_author_name
'Okokhere-Edeghoghon, Bibian'
'Hill, Michael S.'
'Mahon, Mary F.'
'McMullin, Claire L.'

_publ_section_title
;
 Diverse reactivity of a magnesium silanide toward ketones
;
_journal_name_full 'Chemical Communications'
_journal_paper_doi 10.1039/D2CC03966D
_journal_year 2022
_chemical_formula_moiety 'C63 H68 Mg N2 O2 Si'
_chemical_formula_sum 'C63 H68 Mg N2 O2 Si'
_chemical_formula_weight 937.59
_space_group_crystal_system triclinic
_space_group_IT_number 2
_space_group_name_Hall '-P 1'
_space_group_name_H-M_alt 'P -1'
_atom_sites_solution_hydrogens geom
_atom_sites_solution_primary dual
_audit_creation_date 2021-09-15
_audit_creation_method
;
Olex2 1.5
(compiled 2021.08.20 svn.r13c46975 for OlexSys, GUI svn.r6396)
;
_audit_update_record
;
2022-04-18 deposited with the CCDC.	2022-08-30 downloaded from the CCDC.
;
_cell_angle_alpha 90.407(2)
_cell_angle_beta 96.484(2)
_cell_angle_gamma 94.539(2)
_cell_formula_units_Z 2
_cell_length_a 11.7538(2)
_cell_length_b 12.6949(3)
_cell_length_c 17.8590(4)
_cell_measurement_reflns_used 23517
_cell_measurement_temperature 150.01(10)
_cell_measurement_theta_max 72.6980
_cell_measurement_theta_min 4.2510
_cell_volume 2639.10(10)
_computing_cell_refinement 'CrysAlisPro 1.171.39.46 (Rigaku OD, 2018)'
_computing_data_collection 'CrysAlisPro 1.171.39.46 (Rigaku OD, 2018)'
_computing_data_reduction 'CrysAlisPro 1.171.39.46 (Rigaku OD, 2018)'
_computing_molecular_graphics 'Olex2 1.5 (Dolomanov et al., 2009)'
_computing_publication_material 'Olex2 1.5 (Dolomanov et al., 2009)'
_computing_structure_refinement 'SHELXL 2014/3 (Sheldrick, 2015)'
_computing_structure_solution 'SHELXT 2018/2 (Sheldrick, 2018)'
_diffrn_ambient_environment N~2~
_diffrn_ambient_temperature 150.01(10)
_diffrn_detector 'CCD plate'
_diffrn_detector_area_resol_mean 8.1150
_diffrn_detector_type EosS2
_diffrn_measured_fraction_theta_full 0.999
_diffrn_measured_fraction_theta_max 0.991
_diffrn_measurement_device 'four-circle diffractometer'
_diffrn_measurement_device_type 'SuperNova, Dual, Cu at home/near, EosS2'
_diffrn_measurement_method '\w scans'
_diffrn_radiation_monochromator mirror
_diffrn_radiation_probe x-ray
_diffrn_radiation_type 'Cu K\a'
_diffrn_radiation_wavelength 1.54184
_diffrn_reflns_av_R_equivalents 0.0334
_diffrn_reflns_av_unetI/netI 0.0245
_diffrn_reflns_Laue_measured_fraction_full 0.999
_diffrn_reflns_Laue_measured_fraction_max 0.991
_diffrn_reflns_limit_h_max 14
_diffrn_reflns_limit_h_min -14
_diffrn_reflns_limit_k_max 15
_diffrn_reflns_limit_k_min -15
_diffrn_reflns_limit_l_max 22
_diffrn_reflns_limit_l_min -22
_diffrn_reflns_number 47411
_diffrn_reflns_point_group_measured_fraction_full 0.999
_diffrn_reflns_point_group_measured_fraction_max 0.991
_diffrn_reflns_theta_full 67.684
_diffrn_reflns_theta_max 73.009
_diffrn_reflns_theta_min 3.493
_diffrn_source 'micro-focus sealed X-ray tube'
_diffrn_source_type 'SuperNova (Cu) X-ray Source'
_exptl_absorpt_coefficient_mu 0.852
_exptl_absorpt_correction_T_max 1.000
_exptl_absorpt_correction_T_min 0.268
_exptl_absorpt_correction_type gaussian
_exptl_absorpt_process_details
;
CrysAlisPro 1.171.39.46 (Rigaku Oxford Diffraction, 2018)
Numerical absorption correction based on gaussian integration over
			a multifaceted crystal model
Empirical absorption correction using spherical harmonics,
 implemented in SCALE3 ABSPACK scaling algorithm.
;
_exptl_crystal_colour 'dark green'
_exptl_crystal_colour_primary 'dark green'
_exptl_crystal_density_diffrn 1.180
_exptl_crystal_description block
_exptl_crystal_F_000 1004
_exptl_crystal_size_max 0.354
_exptl_crystal_size_mid 0.315
_exptl_crystal_size_min 0.193
_refine_diff_density_max 0.276
_refine_diff_density_min -0.415
_refine_diff_density_rms 0.038
_refine_ls_extinction_method none
_refine_ls_goodness_of_fit_ref 1.020
_refine_ls_hydrogen_treatment constr
_refine_ls_matrix_type full
_refine_ls_number_parameters 634
_refine_ls_number_reflns 10465
_refine_ls_number_restraints 0
_refine_ls_restrained_S_all 1.020
_refine_ls_R_factor_all 0.0437
_refine_ls_R_factor_gt 0.0394
_refine_ls_shift/su_max 0.000
_refine_ls_shift/su_mean 0.000
_refine_ls_structure_factor_coef Fsqd
_refine_ls_weighting_details 'w=1/[\s^2^(Fo^2^)+(0.0471P)^2^+1.0380P] where P=(Fo^2^+2Fc^2^)/3'
_refine_ls_weighting_scheme calc
_refine_ls_wR_factor_gt 0.0992
_refine_ls_wR_factor_ref 0.1023
_reflns_Friedel_coverage 0.000
_reflns_number_gt 9442
_reflns_number_total 10465
_reflns_threshold_expression 'I > 2\s(I)'
_cod_data_source_file d2cc03966d2.cif
_cod_data_source_block s21msh32-cpd5
_cod_database_code 7130688
_shelxl_version_number 2014-3
_shelx_space_group_comment
;
The symmetry employed for this shelxl refinement is uniquely defined
by the following loop, which should always be used as a source of
symmetry information in preference to the above space-group names.
They are only intended as comments.
;
_olex2_refinement_description
;
1. Fixed Uiso
 At 1.2 times of:
  All C(H) groups
 At 1.5 times of:
  All C(H,H,H) groups
2.a Ternary CH refined with riding coordinates:
 C12(H12), C15(H15), C24(H24), C27(H27)
2.b Aromatic/amide H refined with riding coordinates:
 C3(H3), C8(H8), C9(H9), C10(H10), C20(H20), C21(H21), C22(H22), C32(H32),
 C33(H33), C34(H34), C35(H35), C38(H38), C39(H39), C40(H40), C41(H41), C45(H45),
  C46(H46), C47(H47), C48(H48), C52(H52), C53(H53), C54(H54), C55(H55),
 C59(H59), C60(H60), C61(H61), C62(H62), C63(H63)
2.c Idealised Me refined as rotating group:
 C1(H1A,H1B,H1C), C5(H5A,H5B,H5C), C13(H13A,H13B,H13C), C14(H14A,H14B,H14C),
 C16(H16A,H16B,H16C), C17(H17A,H17B,H17C), C25(H25A,H25B,H25C), C26(H26A,H26B,
 H26C), C28(H28A,H28B,H28C), C29(H29A,H29B,H29C), C56(H56A,H56B,H56C), C57(H57A,
 H57B,H57C)
;
_olex2_submission_special_instructions 'No special instructions were received'

loop_
_space_group_symop_operation_xyz
'x, y, z'
'-x, -y, -z'

loop_
_atom_site_label
_atom_site_type_symbol
_atom_site_fract_x
_atom_site_fract_y
_atom_site_fract_z
_atom_site_U_iso_or_equiv
_atom_site_adp_type
_atom_site_occupancy
_atom_site_site_symmetry_order
_atom_site_calc_flag
_atom_site_refinement_flags_posn
_atom_site_refinement_flags_adp
_atom_site_refinement_flags_occupancy
_atom_site_disorder_assembly
_atom_site_disorder_group
Si1 Si 0.37024(3) 0.18880(3) 0.36568(2) 0.02895(10) Uani 1 1 d . . . . .
Mg1 Mg 0.26854(3) 0.36531(3) 0.24386(2) 0.01912(10) Uani 1 1 d . . . . .
O1 O 0.31785(8) 0.52427(7) 0.25484(5) 0.02311(19) Uani 1 1 d . . . . .
O2 O 0.32698(8) 0.29373(8) 0.32768(5) 0.0284(2) Uani 1 1 d . . . . .
N1 N 0.29832(9) 0.33547(8) 0.13499(6) 0.0210(2) Uani 1 1 d . . . . .
N2 N 0.09545(9) 0.36624(8) 0.21833(6) 0.0199(2) Uani 1 1 d . . . . .
C1 C 0.27412(13) 0.41194(12) 0.00736(8) 0.0330(3) Uani 1 1 d . . . . .
H1A H 0.3520 0.3941 0.0073 0.049 Uiso 1 1 calc R U . . .
H1B H 0.2697 0.4856 -0.0034 0.049 Uiso 1 1 calc R U . . .
H1C H 0.2254 0.3703 -0.0304 0.049 Uiso 1 1 calc R U . . .
C2 C 0.23500(11) 0.38941(10) 0.08422(7) 0.0226(3) Uani 1 1 d . . . . .
C3 C 0.13091(11) 0.43084(10) 0.09607(7) 0.0233(3) Uani 1 1 d . . . . .
H3 H 0.1039 0.4774 0.0595 0.028 Uiso 1 1 calc R U . . .
C4 C 0.06118(10) 0.41301(10) 0.15448(7) 0.0211(2) Uani 1 1 d . . . . .
C5 C -0.05815(11) 0.45098(11) 0.14120(8) 0.0282(3) Uani 1 1 d . . . . .
H5A H -0.1139 0.3940 0.1494 0.042 Uiso 1 1 calc R U . . .
H5B H -0.0720 0.4747 0.0903 0.042 Uiso 1 1 calc R U . . .
H5C H -0.0643 0.5083 0.1755 0.042 Uiso 1 1 calc R U . . .
C6 C 0.01302(10) 0.33206(10) 0.26858(7) 0.0220(3) Uani 1 1 d . . . . .
C7 C -0.01464(11) 0.39978(11) 0.32502(7) 0.0261(3) Uani 1 1 d . . . . .
C8 C -0.09025(12) 0.35973(13) 0.37488(8) 0.0335(3) Uani 1 1 d . . . . .
H8 H -0.1086 0.4035 0.4130 0.040 Uiso 1 1 calc R U . . .
C9 C -0.13815(13) 0.25699(13) 0.36895(9) 0.0365(3) Uani 1 1 d . . . . .
H9 H -0.1891 0.2322 0.4023 0.044 Uiso 1 1 calc R U . . .
C10 C -0.11008(12) 0.19097(12) 0.31331(9) 0.0333(3) Uani 1 1 d . . . . .
H10 H -0.1429 0.1218 0.3094 0.040 Uiso 1 1 calc R U . . .
C11 C -0.03340(11) 0.22607(11) 0.26283(8) 0.0258(3) Uani 1 1 d . . . . .
C12 C -0.00106(13) 0.15167(11) 0.20340(8) 0.0312(3) Uani 1 1 d . . . . .
H12 H 0.0742 0.1787 0.1899 0.037 Uiso 1 1 calc R U . . .
C13 C -0.08551(19) 0.15030(14) 0.13195(10) 0.0513(5) Uani 1 1 d . . . . .
H13A H -0.1615 0.1295 0.1440 0.077 Uiso 1 1 calc R U . . .
H13B H -0.0641 0.1009 0.0961 0.077 Uiso 1 1 calc R U . . .
H13C H -0.0840 0.2196 0.1107 0.077 Uiso 1 1 calc R U . . .
C14 C 0.01076(15) 0.04002(12) 0.23244(11) 0.0424(4) Uani 1 1 d . . . . .
H14A H 0.0611 0.0428 0.2788 0.064 Uiso 1 1 calc R U . . .
H14B H 0.0420 -0.0014 0.1957 0.064 Uiso 1 1 calc R U . . .
H14C H -0.0634 0.0084 0.2411 0.064 Uiso 1 1 calc R U . . .
C15 C 0.03674(12) 0.51311(12) 0.33413(8) 0.0309(3) Uani 1 1 d . . . . .
H15 H 0.0705 0.5324 0.2879 0.037 Uiso 1 1 calc R U . . .
C16 C -0.05467(16) 0.58921(14) 0.34488(13) 0.0546(5) Uani 1 1 d . . . . .
H16A H -0.1169 0.5778 0.3053 0.082 Uiso 1 1 calc R U . . .
H16B H -0.0216 0.6607 0.3434 0.082 Uiso 1 1 calc R U . . .
H16C H -0.0829 0.5770 0.3927 0.082 Uiso 1 1 calc R U . . .
C17 C 0.13275(15) 0.52306(15) 0.39969(9) 0.0462(4) Uani 1 1 d . . . . .
H17A H 0.1016 0.5047 0.4457 0.069 Uiso 1 1 calc R U . . .
H17B H 0.1666 0.5945 0.4035 0.069 Uiso 1 1 calc R U . . .
H17C H 0.1903 0.4762 0.3910 0.069 Uiso 1 1 calc R U . . .
C18 C 0.38616(11) 0.27675(10) 0.10911(7) 0.0238(3) Uani 1 1 d . . . . .
C19 C 0.35572(13) 0.18800(11) 0.06100(8) 0.0295(3) Uani 1 1 d . . . . .
C20 C 0.44301(14) 0.13677(13) 0.03288(9) 0.0381(3) Uani 1 1 d . . . . .
H20 H 0.4237 0.0794 0.0000 0.046 Uiso 1 1 calc R U . . .
C21 C 0.55736(14) 0.16935(13) 0.05272(10) 0.0409(4) Uani 1 1 d . . . . .
H21 H 0.6142 0.1358 0.0320 0.049 Uiso 1 1 calc R U . . .
C22 C 0.58670(13) 0.25204(12) 0.10354(9) 0.0354(3) Uani 1 1 d . . . . .
H22 H 0.6639 0.2717 0.1185 0.042 Uiso 1 1 calc R U . . .
C23 C 0.50291(12) 0.30676(11) 0.13291(8) 0.0271(3) Uani 1 1 d . . . . .
C24 C 0.53904(12) 0.40040(12) 0.18623(8) 0.0307(3) Uani 1 1 d . . . . .
H24 H 0.4781 0.4054 0.2190 0.037 Uiso 1 1 calc R U . . .
C25 C 0.5461(2) 0.50221(15) 0.14254(11) 0.0641(6) Uani 1 1 d . . . . .
H25A H 0.6035 0.4993 0.1085 0.096 Uiso 1 1 calc R U . . .
H25B H 0.5664 0.5608 0.1770 0.096 Uiso 1 1 calc R U . . .
H25C H 0.4730 0.5109 0.1144 0.096 Uiso 1 1 calc R U . . .
C26 C 0.64976(15) 0.38843(19) 0.23722(12) 0.0597(6) Uani 1 1 d . . . . .
H26A H 0.6450 0.3213 0.2615 0.090 Uiso 1 1 calc R U . . .
H26B H 0.6609 0.4440 0.2747 0.090 Uiso 1 1 calc R U . . .
H26C H 0.7133 0.3925 0.2077 0.090 Uiso 1 1 calc R U . . .
C27 C 0.23170(13) 0.14345(12) 0.04082(9) 0.0351(3) Uani 1 1 d . . . . .
H27 H 0.1814 0.1923 0.0605 0.042 Uiso 1 1 calc R U . . .
C28 C 0.21144(16) 0.03663(14) 0.07772(10) 0.0463(4) Uani 1 1 d . . . . .
H28A H 0.2596 -0.0126 0.0588 0.069 Uiso 1 1 calc R U . . .
H28B H 0.1323 0.0108 0.0662 0.069 Uiso 1 1 calc R U . . .
H28C H 0.2297 0.0445 0.1313 0.069 Uiso 1 1 calc R U . . .
C29 C 0.19837(18) 0.13110(15) -0.04447(10) 0.0514(5) Uani 1 1 d . . . . .
H29A H 0.2151 0.1972 -0.0683 0.077 Uiso 1 1 calc R U . . .
H29B H 0.1177 0.1102 -0.0545 0.077 Uiso 1 1 calc R U . . .
H29C H 0.2414 0.0781 -0.0641 0.077 Uiso 1 1 calc R U . . .
C30 C 0.38717(11) 0.60058(10) 0.27331(7) 0.0218(3) Uani 1 1 d . . . . .
C31 C 0.48995(11) 0.59282(11) 0.32751(7) 0.0247(3) Uani 1 1 d . . . . .
C32 C 0.49575(12) 0.50706(11) 0.37602(8) 0.0290(3) Uani 1 1 d . . . . .
H32 H 0.4377 0.4524 0.3713 0.035 Uiso 1 1 calc R U . . .
C33 C 0.58829(14) 0.50384(13) 0.43111(9) 0.0363(3) Uani 1 1 d . . . . .
H33 H 0.5930 0.4468 0.4634 0.044 Uiso 1 1 calc R U . . .
C34 C 0.67378(13) 0.58593(14) 0.43788(9) 0.0386(3) Uani 1 1 d . . . . .
H34 H 0.7342 0.5849 0.4762 0.046 Uiso 1 1 calc R U . . .
C35 C 0.67090(13) 0.66915(13) 0.38871(9) 0.0358(3) Uani 1 1 d . . . . .
H35 H 0.7303 0.7225 0.3936 0.043 Uiso 1 1 calc R U . . .
C36 C 0.57985(12) 0.67437(11) 0.33169(8) 0.0281(3) Uani 1 1 d . . . . .
C37 C 0.57559(12) 0.76173(11) 0.27790(8) 0.0301(3) Uani 1 1 d . . . . .
C38 C 0.67346(14) 0.82811(14) 0.26796(9) 0.0426(4) Uani 1 1 d . . . . .
H38 H 0.7441 0.8144 0.2933 0.051 Uiso 1 1 calc R U . . .
C39 C 0.66621(16) 0.91374(15) 0.22087(10) 0.0506(5) Uani 1 1 d . . . . .
H39 H 0.7318 0.9577 0.2154 0.061 Uiso 1 1 calc R U . . .
C40 C 0.56263(16) 0.93444(14) 0.18194(9) 0.0452(4) Uani 1 1 d . . . . .
H40 H 0.5579 0.9931 0.1511 0.054 Uiso 1 1 calc R U . . .
C41 C 0.46554(14) 0.86752(12) 0.18889(8) 0.0347(3) Uani 1 1 d . . . . .
H41 H 0.3958 0.8807 0.1620 0.042 Uiso 1 1 calc R U . . .
C42 C 0.47169(12) 0.78056(10) 0.23590(7) 0.0265(3) Uani 1 1 d . . . . .
C43 C 0.36254(11) 0.71097(10) 0.24558(7) 0.0237(3) Uani 1 1 d . . . . .
C44 C 0.29920(12) 0.75861(10) 0.30744(8) 0.0251(3) Uani 1 1 d . . . . .
C45 C 0.34028(13) 0.78489(11) 0.38141(8) 0.0297(3) Uani 1 1 d . . . . .
H45 H 0.4140 0.7705 0.4011 0.036 Uiso 1 1 calc R U . . .
C46 C 0.26860(14) 0.83342(12) 0.42555(9) 0.0357(3) Uani 1 1 d . . . . .
H46 H 0.2945 0.8513 0.4755 0.043 Uiso 1 1 calc R U . . .
C47 C 0.15931(15) 0.85535(12) 0.39608(9) 0.0393(4) Uani 1 1 d . . . . .
H47 H 0.1133 0.8894 0.4261 0.047 Uiso 1 1 calc R U . . .
C48 C 0.11739(14) 0.82719(12) 0.32229(9) 0.0366(3) Uani 1 1 d . . . . .
H48 H 0.0433 0.8409 0.3029 0.044 Uiso 1 1 calc R U . . .
C49 C 0.18785(12) 0.77816(11) 0.27789(8) 0.0290(3) Uani 1 1 d . . . . .
C50 C 0.17046(12) 0.74648(11) 0.19778(8) 0.0299(3) Uani 1 1 d . . . . .
C51 C 0.27197(12) 0.70985(10) 0.17764(8) 0.0264(3) Uani 1 1 d . . . . .
C52 C 0.28294(14) 0.68467(11) 0.10358(8) 0.0325(3) Uani 1 1 d . . . . .
H52 H 0.3511 0.6617 0.0901 0.039 Uiso 1 1 calc R U . . .
C53 C 0.18942(15) 0.69450(12) 0.04958(9) 0.0393(4) Uani 1 1 d . . . . .
H53 H 0.1957 0.6789 -0.0007 0.047 Uiso 1 1 calc R U . . .
C54 C 0.08707(15) 0.72719(13) 0.06959(10) 0.0421(4) Uani 1 1 d . . . . .
H54 H 0.0249 0.7313 0.0329 0.051 Uiso 1 1 calc R U . . .
C55 C 0.07636(14) 0.75377(12) 0.14383(9) 0.0382(3) Uani 1 1 d . . . . .
H55 H 0.0078 0.7760 0.1572 0.046 Uiso 1 1 calc R U . . .
C56 C 0.3574(2) 0.07663(15) 0.29592(11) 0.0579(5) Uani 1 1 d . . . . .
H56A H 0.2781 0.0605 0.2772 0.087 Uiso 1 1 calc R U . . .
H56B H 0.3874 0.0156 0.3200 0.087 Uiso 1 1 calc R U . . .
H56C H 0.4002 0.0962 0.2548 0.087 Uiso 1 1 calc R U . . .
C57 C 0.52248(15) 0.20685(18) 0.40864(14) 0.0657(6) Uani 1 1 d . . . . .
H57A H 0.5700 0.2334 0.3716 0.099 Uiso 1 1 calc R U . . .
H57B H 0.5471 0.1402 0.4264 0.099 Uiso 1 1 calc R U . . .
H57C H 0.5289 0.2562 0.4502 0.099 Uiso 1 1 calc R U . . .
C58 C 0.28145(12) 0.14697(10) 0.44352(7) 0.0278(3) Uani 1 1 d . . . . .
C59 C 0.32157(15) 0.08336(12) 0.50296(8) 0.0356(3) Uani 1 1 d . . . . .
H59 H 0.3967 0.0642 0.5063 0.043 Uiso 1 1 calc R U . . .
C60 C 0.25169(17) 0.04811(12) 0.55714(9) 0.0415(4) Uani 1 1 d . . . . .
H60 H 0.2801 0.0052 0.5957 0.050 Uiso 1 1 calc R U . . .
C61 C 0.14098(16) 0.07657(14) 0.55366(9) 0.0446(4) Uani 1 1 d . . . . .
H61 H 0.0939 0.0525 0.5895 0.053 Uiso 1 1 calc R U . . .
C62 C 0.09996(15) 0.14110(16) 0.49664(10) 0.0472(4) Uani 1 1 d . . . . .
H62 H 0.0254 0.1616 0.4945 0.057 Uiso 1 1 calc R U . . .
C63 C 0.16962(13) 0.17552(13) 0.44243(8) 0.0363(3) Uani 1 1 d . . . . .
H63 H 0.1406 0.2189 0.4043 0.044 Uiso 1 1 calc R U . . .

loop_
_atom_site_aniso_label
_atom_site_aniso_U_11
_atom_site_aniso_U_22
_atom_site_aniso_U_33
_atom_site_aniso_U_23
_atom_site_aniso_U_13
_atom_site_aniso_U_12
Si1 0.02806(19) 0.02767(19) 0.0313(2) 0.00756(15) 0.00229(15) 0.00455(15)
Mg1 0.01740(19) 0.0212(2) 0.01856(19) 0.00121(15) 0.00158(15) 0.00081(15)
O1 0.0237(4) 0.0209(4) 0.0239(4) -0.0012(3) 0.0011(3) -0.0003(3)
O2 0.0269(5) 0.0306(5) 0.0267(5) 0.0075(4) -0.0008(4) 0.0011(4)
N1 0.0212(5) 0.0215(5) 0.0207(5) -0.0007(4) 0.0040(4) 0.0030(4)
N2 0.0169(5) 0.0210(5) 0.0216(5) 0.0015(4) 0.0013(4) 0.0001(4)
C1 0.0399(8) 0.0361(8) 0.0256(7) 0.0062(6) 0.0096(6) 0.0105(6)
C2 0.0266(6) 0.0209(6) 0.0204(6) -0.0002(5) 0.0036(5) 0.0009(5)
C3 0.0252(6) 0.0230(6) 0.0214(6) 0.0044(5) -0.0003(5) 0.0032(5)
C4 0.0193(6) 0.0195(6) 0.0233(6) -0.0007(5) -0.0011(5) 0.0006(5)
C5 0.0227(6) 0.0336(7) 0.0283(7) 0.0047(5) 0.0005(5) 0.0055(5)
C6 0.0154(6) 0.0271(6) 0.0230(6) 0.0056(5) -0.0002(5) 0.0014(5)
C7 0.0201(6) 0.0325(7) 0.0254(6) 0.0030(5) 0.0011(5) 0.0024(5)
C8 0.0285(7) 0.0445(9) 0.0284(7) 0.0017(6) 0.0079(6) 0.0028(6)
C9 0.0267(7) 0.0486(9) 0.0354(8) 0.0125(7) 0.0105(6) -0.0017(6)
C10 0.0263(7) 0.0337(8) 0.0388(8) 0.0097(6) 0.0035(6) -0.0052(6)
C11 0.0195(6) 0.0283(7) 0.0287(7) 0.0065(5) -0.0009(5) -0.0002(5)
C12 0.0310(7) 0.0238(7) 0.0381(8) 0.0021(6) 0.0039(6) -0.0029(5)
C13 0.0737(13) 0.0366(9) 0.0402(9) -0.0052(7) -0.0108(9) 0.0091(9)
C14 0.0405(9) 0.0297(8) 0.0576(10) 0.0074(7) 0.0072(8) 0.0035(6)
C15 0.0287(7) 0.0333(7) 0.0315(7) -0.0048(6) 0.0089(6) -0.0007(6)
C16 0.0453(10) 0.0362(9) 0.0866(15) -0.0074(9) 0.0255(10) 0.0042(7)
C17 0.0449(9) 0.0574(11) 0.0331(8) -0.0074(7) 0.0027(7) -0.0135(8)
C18 0.0259(6) 0.0257(6) 0.0214(6) 0.0024(5) 0.0058(5) 0.0063(5)
C19 0.0333(7) 0.0282(7) 0.0279(7) -0.0010(5) 0.0034(6) 0.0080(6)
C20 0.0445(9) 0.0337(8) 0.0380(8) -0.0087(6) 0.0085(7) 0.0107(7)
C21 0.0384(8) 0.0388(9) 0.0501(9) -0.0034(7) 0.0181(7) 0.0139(7)
C22 0.0266(7) 0.0381(8) 0.0437(8) 0.0016(6) 0.0109(6) 0.0074(6)
C23 0.0260(7) 0.0298(7) 0.0270(7) 0.0040(5) 0.0075(5) 0.0054(5)
C24 0.0233(7) 0.0375(8) 0.0320(7) -0.0030(6) 0.0092(5) -0.0015(6)
C25 0.1080(18) 0.0370(10) 0.0478(11) -0.0046(8) 0.0266(11) -0.0166(10)
C26 0.0274(8) 0.0908(16) 0.0593(12) -0.0293(11) -0.0019(8) 0.0069(9)
C27 0.0343(8) 0.0317(8) 0.0388(8) -0.0118(6) -0.0006(6) 0.0066(6)
C28 0.0449(9) 0.0442(10) 0.0485(10) -0.0027(8) 0.0045(8) -0.0025(7)
C29 0.0600(12) 0.0462(10) 0.0434(10) -0.0076(8) -0.0122(8) 0.0017(8)
C30 0.0231(6) 0.0227(6) 0.0196(6) -0.0026(5) 0.0036(5) 0.0005(5)
C31 0.0242(6) 0.0271(7) 0.0225(6) -0.0036(5) 0.0006(5) 0.0033(5)
C32 0.0287(7) 0.0305(7) 0.0270(7) -0.0014(5) -0.0001(5) 0.0029(5)
C33 0.0371(8) 0.0404(8) 0.0307(7) 0.0036(6) -0.0037(6) 0.0099(6)
C34 0.0293(7) 0.0503(9) 0.0337(8) -0.0026(7) -0.0094(6) 0.0072(7)
C35 0.0253(7) 0.0426(9) 0.0371(8) -0.0068(6) -0.0031(6) -0.0013(6)
C36 0.0246(7) 0.0321(7) 0.0271(7) -0.0064(5) 0.0021(5) 0.0008(5)
C37 0.0314(7) 0.0315(7) 0.0261(7) -0.0064(5) 0.0037(5) -0.0064(6)
C38 0.0357(8) 0.0525(10) 0.0361(8) -0.0032(7) 0.0029(7) -0.0156(7)
C39 0.0525(11) 0.0552(11) 0.0394(9) -0.0004(8) 0.0083(8) -0.0296(9)
C40 0.0619(11) 0.0366(9) 0.0346(8) 0.0028(7) 0.0090(8) -0.0168(8)
C41 0.0441(9) 0.0279(7) 0.0310(7) -0.0002(6) 0.0048(6) -0.0051(6)
C42 0.0313(7) 0.0232(6) 0.0241(6) -0.0039(5) 0.0048(5) -0.0044(5)
C43 0.0264(6) 0.0210(6) 0.0229(6) -0.0017(5) 0.0009(5) -0.0005(5)
C44 0.0290(7) 0.0177(6) 0.0290(7) 0.0010(5) 0.0050(5) 0.0011(5)
C45 0.0337(7) 0.0266(7) 0.0283(7) -0.0023(5) 0.0027(6) 0.0013(6)
C46 0.0478(9) 0.0295(7) 0.0309(7) -0.0023(6) 0.0094(6) 0.0034(6)
C47 0.0478(9) 0.0314(8) 0.0428(9) 0.0012(6) 0.0182(7) 0.0100(7)
C48 0.0344(8) 0.0296(7) 0.0479(9) 0.0079(6) 0.0090(7) 0.0089(6)
C49 0.0305(7) 0.0226(6) 0.0338(7) 0.0057(5) 0.0027(6) 0.0020(5)
C50 0.0315(7) 0.0223(6) 0.0346(7) 0.0063(5) -0.0010(6) 0.0004(5)
C51 0.0315(7) 0.0178(6) 0.0281(7) 0.0036(5) -0.0026(5) -0.0012(5)
C52 0.0412(8) 0.0256(7) 0.0289(7) 0.0008(5) -0.0027(6) 0.0013(6)
C53 0.0550(10) 0.0307(8) 0.0285(7) 0.0019(6) -0.0084(7) -0.0007(7)
C54 0.0450(9) 0.0342(8) 0.0417(9) 0.0079(7) -0.0171(7) -0.0001(7)
C55 0.0337(8) 0.0337(8) 0.0448(9) 0.0097(7) -0.0062(7) 0.0034(6)
C56 0.0899(15) 0.0391(10) 0.0509(11) -0.0007(8) 0.0304(10) 0.0119(10)
C57 0.0304(9) 0.0729(14) 0.0917(16) 0.0452(12) -0.0064(9) 0.0066(9)
C58 0.0350(7) 0.0219(6) 0.0244(6) 0.0004(5) -0.0022(5) -0.0028(5)
C59 0.0488(9) 0.0290(7) 0.0290(7) 0.0014(6) 0.0012(6) 0.0082(6)
C60 0.0684(12) 0.0297(8) 0.0261(7) 0.0061(6) 0.0031(7) 0.0042(7)
C61 0.0525(10) 0.0479(10) 0.0318(8) 0.0072(7) 0.0081(7) -0.0106(8)
C62 0.0348(8) 0.0649(12) 0.0404(9) 0.0125(8) 0.0031(7) -0.0052(8)
C63 0.0327(8) 0.0443(9) 0.0297(7) 0.0106(6) -0.0024(6) -0.0032(6)

loop_
_atom_type_symbol
_atom_type_description
_atom_type_scat_dispersion_real
_atom_type_scat_dispersion_imag
_atom_type_scat_source
C C 0.0181 0.0091 'International Tables Vol C Tables 4.2.6.8 and 6.1.1.4'
H H 0.0000 0.0000 'International Tables Vol C Tables 4.2.6.8 and 6.1.1.4'
Mg Mg 0.1719 0.1771 'International Tables Vol C Tables 4.2.6.8 and 6.1.1.4'
N N 0.0311 0.0180 'International Tables Vol C Tables 4.2.6.8 and 6.1.1.4'
O O 0.0492 0.0322 'International Tables Vol C Tables 4.2.6.8 and 6.1.1.4'
Si Si 0.2541 0.3302 'International Tables Vol C Tables 4.2.6.8 and 6.1.1.4'

loop_
_geom_angle_atom_site_label_1
_geom_angle_atom_site_label_2
_geom_angle_atom_site_label_3
_geom_angle
_geom_angle_site_symmetry_1
_geom_angle_site_symmetry_3
_geom_angle_publ_flag
O2 Si1 C56 111.55(8) . . ?
O2 Si1 C57 112.40(7) . . ?
O2 Si1 C58 110.42(6) . . ?
C56 Si1 C58 107.43(8) . . ?
C57 Si1 C56 107.94(11) . . ?
C57 Si1 C58 106.86(8) . . ?
O2 Mg1 O1 110.67(4) . . ?
O2 Mg1 N1 125.35(5) . . ?
O2 Mg1 N2 119.62(5) . . ?
N1 Mg1 O1 101.39(4) . . ?
N2 Mg1 O1 101.56(4) . . ?
N2 Mg1 N1 94.41(4) . . ?
C30 O1 Mg1 153.57(9) . . ?
Si1 O2 Mg1 150.50(7) . . ?
C2 N1 Mg1 113.24(8) . . ?
C2 N1 C18 117.87(10) . . ?
C18 N1 Mg1 128.35(8) . . ?
C4 N2 Mg1 115.49(8) . . ?
C4 N2 C6 119.89(10) . . ?
C6 N2 Mg1 124.15(8) . . ?
H1A C1 H1B 109.5 . . ?
H1A C1 H1C 109.5 . . ?
H1B C1 H1C 109.5 . . ?
C2 C1 H1A 109.5 . . ?
C2 C1 H1B 109.5 . . ?
C2 C1 H1C 109.5 . . ?
N1 C2 C1 120.56(12) . . ?
N1 C2 C3 124.80(11) . . ?
C3 C2 C1 114.64(12) . . ?
C2 C3 H3 114.9 . . ?
C2 C3 C4 130.21(12) . . ?
C4 C3 H3 114.9 . . ?
N2 C4 C3 123.40(11) . . ?
N2 C4 C5 120.43(11) . . ?
C3 C4 C5 116.17(11) . . ?
C4 C5 H5A 109.5 . . ?
C4 C5 H5B 109.5 . . ?
C4 C5 H5C 109.5 . . ?
H5A C5 H5B 109.5 . . ?
H5A C5 H5C 109.5 . . ?
H5B C5 H5C 109.5 . . ?
C7 C6 N2 121.11(11) . . ?
C7 C6 C11 120.78(12) . . ?
C11 C6 N2 117.96(11) . . ?
C6 C7 C15 122.00(12) . . ?
C8 C7 C6 118.28(13) . . ?
C8 C7 C15 119.72(13) . . ?
C7 C8 H8 119.2 . . ?
C9 C8 C7 121.57(14) . . ?
C9 C8 H8 119.2 . . ?
C8 C9 H9 120.2 . . ?
C8 C9 C10 119.64(13) . . ?
C10 C9 H9 120.2 . . ?
C9 C10 H10 119.4 . . ?
C9 C10 C11 121.28(14) . . ?
C11 C10 H10 119.4 . . ?
C6 C11 C12 121.00(12) . . ?
C10 C11 C6 118.42(13) . . ?
C10 C11 C12 120.58(12) . . ?
C11 C12 H12 107.3 . . ?
C11 C12 C13 111.49(13) . . ?
C11 C12 C14 112.43(13) . . ?
C13 C12 H12 107.3 . . ?
C14 C12 H12 107.3 . . ?
C14 C12 C13 110.69(13) . . ?
C12 C13 H13A 109.5 . . ?
C12 C13 H13B 109.5 . . ?
C12 C13 H13C 109.5 . . ?
H13A C13 H13B 109.5 . . ?
H13A C13 H13C 109.5 . . ?
H13B C13 H13C 109.5 . . ?
C12 C14 H14A 109.5 . . ?
C12 C14 H14B 109.5 . . ?
C12 C14 H14C 109.5 . . ?
H14A C14 H14B 109.5 . . ?
H14A C14 H14C 109.5 . . ?
H14B C14 H14C 109.5 . . ?
C7 C15 H15 108.0 . . ?
C7 C15 C16 111.59(12) . . ?
C7 C15 C17 110.37(13) . . ?
C16 C15 H15 108.0 . . ?
C16 C15 C17 110.87(14) . . ?
C17 C15 H15 108.0 . . ?
C15 C16 H16A 109.5 . . ?
C15 C16 H16B 109.5 . . ?
C15 C16 H16C 109.5 . . ?
H16A C16 H16B 109.5 . . ?
H16A C16 H16C 109.5 . . ?
H16B C16 H16C 109.5 . . ?
C15 C17 H17A 109.5 . . ?
C15 C17 H17B 109.5 . . ?
C15 C17 H17C 109.5 . . ?
H17A C17 H17B 109.5 . . ?
H17A C17 H17C 109.5 . . ?
H17B C17 H17C 109.5 . . ?
C19 C18 N1 119.99(12) . . ?
C19 C18 C23 120.03(12) . . ?
C23 C18 N1 119.96(12) . . ?
C18 C19 C27 122.66(12) . . ?
C20 C19 C18 118.60(14) . . ?
C20 C19 C27 118.69(13) . . ?
C19 C20 H20 119.2 . . ?
C21 C20 C19 121.50(14) . . ?
C21 C20 H20 119.2 . . ?
C20 C21 H21 120.2 . . ?
C22 C21 C20 119.55(14) . . ?
C22 C21 H21 120.2 . . ?
C21 C22 H22 119.3 . . ?
C21 C22 C23 121.32(14) . . ?
C23 C22 H22 119.3 . . ?
C18 C23 C24 121.59(12) . . ?
C22 C23 C18 118.74(13) . . ?
C22 C23 C24 119.59(13) . . ?
C23 C24 H24 107.0 . . ?
C25 C24 C23 110.40(13) . . ?
C25 C24 H24 107.0 . . ?
C25 C24 C26 111.20(16) . . ?
C26 C24 C23 113.76(13) . . ?
C26 C24 H24 107.0 . . ?
C24 C25 H25A 109.5 . . ?
C24 C25 H25B 109.5 . . ?
C24 C25 H25C 109.5 . . ?
H25A C25 H25B 109.5 . . ?
H25A C25 H25C 109.5 . . ?
H25B C25 H25C 109.5 . . ?
C24 C26 H26A 109.5 . . ?
C24 C26 H26B 109.5 . . ?
C24 C26 H26C 109.5 . . ?
H26A C26 H26B 109.5 . . ?
H26A C26 H26C 109.5 . . ?
H26B C26 H26C 109.5 . . ?
C19 C27 H27 108.2 . . ?
C19 C27 C28 110.32(13) . . ?
C19 C27 C29 112.65(14) . . ?
C28 C27 H27 108.2 . . ?
C28 C27 C29 109.19(13) . . ?
C29 C27 H27 108.2 . . ?
C27 C28 H28A 109.5 . . ?
C27 C28 H28B 109.5 . . ?
C27 C28 H28C 109.5 . . ?
H28A C28 H28B 109.5 . . ?
H28A C28 H28C 109.5 . . ?
H28B C28 H28C 109.5 . . ?
C27 C29 H29A 109.5 . . ?
C27 C29 H29B 109.5 . . ?
C27 C29 H29C 109.5 . . ?
H29A C29 H29B 109.5 . . ?
H29A C29 H29C 109.5 . . ?
H29B C29 H29C 109.5 . . ?
O1 C30 C31 122.77(12) . . ?
O1 C30 C43 120.16(11) . . ?
C31 C30 C43 116.83(11) . . ?
C32 C31 C30 119.62(12) . . ?
C32 C31 C36 120.88(12) . . ?
C36 C31 C30 119.46(12) . . ?
C31 C32 H32 120.2 . . ?
C33 C32 C31 119.70(13) . . ?
C33 C32 H32 120.2 . . ?
C32 C33 H33 120.2 . . ?
C34 C33 C32 119.68(14) . . ?
C34 C33 H33 120.2 . . ?
C33 C34 H34 119.5 . . ?
C35 C34 C33 121.09(14) . . ?
C35 C34 H34 119.5 . . ?
C34 C35 H35 119.6 . . ?
C34 C35 C36 120.86(14) . . ?
C36 C35 H35 119.6 . . ?
C31 C36 C37 120.47(12) . . ?
C35 C36 C31 117.67(13) . . ?
C35 C36 C37 121.86(13) . . ?
C38 C37 C36 121.62(14) . . ?
C42 C37 C36 119.90(12) . . ?
C42 C37 C38 118.47(14) . . ?
C37 C38 H38 119.6 . . ?
C39 C38 C37 120.73(16) . . ?
C39 C38 H38 119.6 . . ?
C38 C39 H39 119.8 . . ?
C40 C39 C38 120.49(15) . . ?
C40 C39 H39 119.8 . . ?
C39 C40 H40 120.2 . . ?
C39 C40 C41 119.68(16) . . ?
C41 C40 H40 120.2 . . ?
C40 C41 H41 119.8 . . ?
C40 C41 C42 120.45(16) . . ?
C42 C41 H41 119.8 . . ?
C37 C42 C43 120.27(12) . . ?
C41 C42 C37 120.06(13) . . ?
C41 C42 C43 119.52(13) . . ?
C30 C43 C44 104.67(10) . . ?
C42 C43 C30 112.73(11) . . ?
C42 C43 C44 109.88(10) . . ?
C51 C43 C30 113.32(10) . . ?
C51 C43 C42 113.63(11) . . ?
C51 C43 C44 101.55(11) . . ?
C45 C44 C43 128.84(13) . . ?
C45 C44 C49 121.12(13) . . ?
C49 C44 C43 109.99(12) . . ?
C44 C45 H45 120.8 . . ?
C44 C45 C46 118.34(14) . . ?
C46 C45 H45 120.8 . . ?
C45 C46 H46 119.6 . . ?
C47 C46 C45 120.81(14) . . ?
C47 C46 H46 119.6 . . ?
C46 C47 H47 119.6 . . ?
C46 C47 C48 120.80(14) . . ?
C48 C47 H47 119.6 . . ?
C47 C48 H48 120.6 . . ?
C49 C48 C47 118.88(15) . . ?
C49 C48 H48 120.6 . . ?
C44 C49 C50 108.82(12) . . ?
C48 C49 C44 120.02(14) . . ?
C48 C49 C50 131.00(14) . . ?
C51 C50 C49 108.94(12) . . ?
C55 C50 C49 130.56(14) . . ?
C55 C50 C51 120.39(14) . . ?
C50 C51 C43 110.65(12) . . ?
C52 C51 C43 128.29(13) . . ?
C52 C51 C50 120.92(13) . . ?
C51 C52 H52 120.8 . . ?
C51 C52 C53 118.38(15) . . ?
C53 C52 H52 120.8 . . ?
C52 C53 H53 119.5 . . ?
C54 C53 C52 120.99(15) . . ?
C54 C53 H53 119.5 . . ?
C53 C54 H54 119.7 . . ?
C53 C54 C55 120.70(14) . . ?
C55 C54 H54 119.7 . . ?
C50 C55 H55 120.7 . . ?
C54 C55 C50 118.56(16) . . ?
C54 C55 H55 120.7 . . ?
Si1 C56 H56A 109.5 . . ?
Si1 C56 H56B 109.5 . . ?
Si1 C56 H56C 109.5 . . ?
H56A C56 H56B 109.5 . . ?
H56A C56 H56C 109.5 . . ?
H56B C56 H56C 109.5 . . ?
Si1 C57 H57A 109.5 . . ?
Si1 C57 H57B 109.5 . . ?
Si1 C57 H57C 109.5 . . ?
H57A C57 H57B 109.5 . . ?
H57A C57 H57C 109.5 . . ?
H57B C57 H57C 109.5 . . ?
C59 C58 Si1 122.77(12) . . ?
C63 C58 Si1 120.45(10) . . ?
C63 C58 C59 116.74(13) . . ?
C58 C59 H59 119.2 . . ?
C60 C59 C58 121.59(16) . . ?
C60 C59 H59 119.2 . . ?
C59 C60 H60 120.0 . . ?
C61 C60 C59 120.09(15) . . ?
C61 C60 H60 120.0 . . ?
C60 C61 H61 120.2 . . ?
C60 C61 C62 119.57(15) . . ?
C62 C61 H61 120.2 . . ?
C61 C62 H62 119.9 . . ?
C61 C62 C63 120.18(17) . . ?
C63 C62 H62 119.9 . . ?
C58 C63 H63 119.1 . . ?
C62 C63 C58 121.81(15) . . ?
C62 C63 H63 119.1 . . ?

loop_
_geom_bond_atom_site_label_1
_geom_bond_atom_site_label_2
_geom_bond_distance
_geom_bond_site_symmetry_2
_geom_bond_publ_flag
Si1 O2 1.5924(10) . ?
Si1 C56 1.8711(19) . ?
Si1 C57 1.8617(19) . ?
Si1 C58 1.8852(14) . ?
Mg1 O1 2.0567(10) . ?
Mg1 O2 1.8505(10) . ?
Mg1 N1 2.0520(11) . ?
Mg1 N2 2.0351(11) . ?
O1 C30 1.2332(15) . ?
N1 C2 1.3348(17) . ?
N1 C18 1.4352(16) . ?
N2 C4 1.3262(16) . ?
N2 C6 1.4380(15) . ?
C1 H1A 0.9600 . ?
C1 H1B 0.9600 . ?
C1 H1C 0.9600 . ?
C1 C2 1.5182(18) . ?
C2 C3 1.4061(18) . ?
C3 H3 0.9300 . ?
C3 C4 1.4065(18) . ?
C4 C5 1.5131(18) . ?
C5 H5A 0.9600 . ?
C5 H5B 0.9600 . ?
C5 H5C 0.9600 . ?
C6 C7 1.4023(19) . ?
C6 C11 1.4099(18) . ?
C7 C8 1.3982(19) . ?
C7 C15 1.5159(19) . ?
C8 H8 0.9300 . ?
C8 C9 1.378(2) . ?
C9 H9 0.9300 . ?
C9 C10 1.380(2) . ?
C10 H10 0.9300 . ?
C10 C11 1.3962(19) . ?
C11 C12 1.516(2) . ?
C12 H12 0.9800 . ?
C12 C13 1.525(2) . ?
C12 C14 1.524(2) . ?
C13 H13A 0.9600 . ?
C13 H13B 0.9600 . ?
C13 H13C 0.9600 . ?
C14 H14A 0.9600 . ?
C14 H14B 0.9600 . ?
C14 H14C 0.9600 . ?
C15 H15 0.9800 . ?
C15 C16 1.527(2) . ?
C15 C17 1.529(2) . ?
C16 H16A 0.9600 . ?
C16 H16B 0.9600 . ?
C16 H16C 0.9600 . ?
C17 H17A 0.9600 . ?
C17 H17B 0.9600 . ?
C17 H17C 0.9600 . ?
C18 C19 1.4103(19) . ?
C18 C23 1.4114(19) . ?
C19 C20 1.395(2) . ?
C19 C27 1.524(2) . ?
C20 H20 0.9300 . ?
C20 C21 1.380(2) . ?
C21 H21 0.9300 . ?
C21 C22 1.380(2) . ?
C22 H22 0.9300 . ?
C22 C23 1.3955(19) . ?
C23 C24 1.5208(19) . ?
C24 H24 0.9800 . ?
C24 C25 1.516(2) . ?
C24 C26 1.520(2) . ?
C25 H25A 0.9600 . ?
C25 H25B 0.9600 . ?
C25 H25C 0.9600 . ?
C26 H26A 0.9600 . ?
C26 H26B 0.9600 . ?
C26 H26C 0.9600 . ?
C27 H27 0.9800 . ?
C27 C28 1.525(2) . ?
C27 C29 1.533(2) . ?
C28 H28A 0.9600 . ?
C28 H28B 0.9600 . ?
C28 H28C 0.9600 . ?
C29 H29A 0.9600 . ?
C29 H29B 0.9600 . ?
C29 H29C 0.9600 . ?
C30 C31 1.4704(18) . ?
C30 C43 1.5280(18) . ?
C31 C32 1.397(2) . ?
C31 C36 1.4149(19) . ?
C32 H32 0.9300 . ?
C32 C33 1.385(2) . ?
C33 H33 0.9300 . ?
C33 C34 1.384(2) . ?
C34 H34 0.9300 . ?
C34 C35 1.379(2) . ?
C35 H35 0.9300 . ?
C35 C36 1.397(2) . ?
C36 C37 1.472(2) . ?
C37 C38 1.400(2) . ?
C37 C42 1.397(2) . ?
C38 H38 0.9300 . ?
C38 C39 1.381(3) . ?
C39 H39 0.9300 . ?
C39 C40 1.377(3) . ?
C40 H40 0.9300 . ?
C40 C41 1.385(2) . ?
C41 H41 0.9300 . ?
C41 C42 1.393(2) . ?
C42 C43 1.5262(17) . ?
C43 C44 1.5453(18) . ?
C43 C51 1.5203(18) . ?
C44 C45 1.3833(19) . ?
C44 C49 1.397(2) . ?
C45 H45 0.9300 . ?
C45 C46 1.391(2) . ?
C46 H46 0.9300 . ?
C46 C47 1.382(2) . ?
C47 H47 0.9300 . ?
C47 C48 1.388(2) . ?
C48 H48 0.9300 . ?
C48 C49 1.387(2) . ?
C49 C50 1.471(2) . ?
C50 C51 1.397(2) . ?
C50 C55 1.392(2) . ?
C51 C52 1.381(2) . ?
C52 H52 0.9300 . ?
C52 C53 1.392(2) . ?
C53 H53 0.9300 . ?
C53 C54 1.386(3) . ?
C54 H54 0.9300 . ?
C54 C55 1.388(2) . ?
C55 H55 0.9300 . ?
C56 H56A 0.9600 . ?
C56 H56B 0.9600 . ?
C56 H56C 0.9600 . ?
C57 H57A 0.9600 . ?
C57 H57B 0.9600 . ?
C57 H57C 0.9600 . ?
C58 C59 1.400(2) . ?
C58 C63 1.389(2) . ?
C59 H59 0.9300 . ?
C59 C60 1.392(2) . ?
C60 H60 0.9300 . ?
C60 C61 1.373(3) . ?
C61 H61 0.9300 . ?
C61 C62 1.380(2) . ?
C62 H62 0.9300 . ?
C62 C63 1.388(2) . ?
C63 H63 0.9300 . ?

loop_
_geom_torsion_atom_site_label_1
_geom_torsion_atom_site_label_2
_geom_torsion_atom_site_label_3
_geom_torsion_atom_site_label_4
_geom_torsion
_geom_torsion_site_symmetry_1
_geom_torsion_site_symmetry_2
_geom_torsion_site_symmetry_3
_geom_torsion_site_symmetry_4
_geom_torsion_publ_flag
Si1 C58 C59 C60 -175.89(12) . . . . ?
Si1 C58 C63 C62 176.38(13) . . . . ?
Mg1 O1 C30 C31 -19.5(3) . . . . ?
Mg1 O1 C30 C43 166.38(13) . . . . ?
Mg1 N1 C2 C1 156.35(10) . . . . ?
Mg1 N1 C2 C3 -22.65(16) . . . . ?
Mg1 N1 C18 C19 121.70(12) . . . . ?
Mg1 N1 C18 C23 -57.19(16) . . . . ?
Mg1 N2 C4 C3 19.88(16) . . . . ?
Mg1 N2 C4 C5 -159.86(9) . . . . ?
Mg1 N2 C6 C7 82.63(14) . . . . ?
Mg1 N2 C6 C11 -93.10(12) . . . . ?
O1 Mg1 O2 Si1 -152.45(12) . . . . ?
O1 C30 C31 C32 -18.46(19) . . . . ?
O1 C30 C31 C36 163.84(12) . . . . ?
O1 C30 C43 C42 -149.30(11) . . . . ?
O1 C30 C43 C44 91.30(13) . . . . ?
O1 C30 C43 C51 -18.47(17) . . . . ?
O2 Si1 C58 C59 -156.70(11) . . . . ?
O2 Si1 C58 C63 25.80(13) . . . . ?
N1 Mg1 O2 Si1 -30.68(15) . . . . ?
N1 C2 C3 C4 -11.4(2) . . . . ?
N1 C18 C19 C20 175.85(13) . . . . ?
N1 C18 C19 C27 -6.4(2) . . . . ?
N1 C18 C23 C22 -176.40(12) . . . . ?
N1 C18 C23 C24 0.34(19) . . . . ?
N2 Mg1 O2 Si1 90.11(13) . . . . ?
N2 C6 C7 C8 -176.23(12) . . . . ?
N2 C6 C7 C15 2.47(19) . . . . ?
N2 C6 C11 C10 177.53(12) . . . . ?
N2 C6 C11 C12 -2.43(18) . . . . ?
C1 C2 C3 C4 169.54(13) . . . . ?
C2 N1 C18 C19 -67.36(16) . . . . ?
C2 N1 C18 C23 113.75(14) . . . . ?
C2 C3 C4 N2 13.5(2) . . . . ?
C2 C3 C4 C5 -166.80(13) . . . . ?
C4 N2 C6 C7 -89.16(15) . . . . ?
C4 N2 C6 C11 95.11(14) . . . . ?
C6 N2 C4 C3 -167.65(12) . . . . ?
C6 N2 C4 C5 12.62(18) . . . . ?
C6 C7 C8 C9 -0.8(2) . . . . ?
C6 C7 C15 C16 134.07(15) . . . . ?
C6 C7 C15 C17 -102.17(15) . . . . ?
C6 C11 C12 C13 -92.73(16) . . . . ?
C6 C11 C12 C14 142.29(13) . . . . ?
C7 C6 C11 C10 1.78(19) . . . . ?
C7 C6 C11 C12 -178.18(12) . . . . ?
C7 C8 C9 C10 0.9(2) . . . . ?
C8 C7 C15 C16 -47.24(19) . . . . ?
C8 C7 C15 C17 76.51(17) . . . . ?
C8 C9 C10 C11 0.3(2) . . . . ?
C9 C10 C11 C6 -1.6(2) . . . . ?
C9 C10 C11 C12 178.34(13) . . . . ?
C10 C11 C12 C13 87.32(17) . . . . ?
C10 C11 C12 C14 -37.67(18) . . . . ?
C11 C6 C7 C8 -0.62(19) . . . . ?
C11 C6 C7 C15 178.08(12) . . . . ?
C15 C7 C8 C9 -179.50(14) . . . . ?
C18 N1 C2 C1 -15.92(18) . . . . ?
C18 N1 C2 C3 165.07(12) . . . . ?
C18 C19 C20 C21 1.7(2) . . . . ?
C18 C19 C27 C28 -110.13(16) . . . . ?
C18 C19 C27 C29 127.58(15) . . . . ?
C18 C23 C24 C25 -85.19(18) . . . . ?
C18 C23 C24 C26 148.98(15) . . . . ?
C19 C18 C23 C22 4.7(2) . . . . ?
C19 C18 C23 C24 -178.55(12) . . . . ?
C19 C20 C21 C22 2.3(3) . . . . ?
C20 C19 C27 C28 67.57(18) . . . . ?
C20 C19 C27 C29 -54.73(19) . . . . ?
C20 C21 C22 C23 -2.9(3) . . . . ?
C21 C22 C23 C18 -0.6(2) . . . . ?
C21 C22 C23 C24 -177.41(14) . . . . ?
C22 C23 C24 C25 91.51(18) . . . . ?
C22 C23 C24 C26 -34.31(19) . . . . ?
C23 C18 C19 C20 -5.3(2) . . . . ?
C23 C18 C19 C27 172.44(13) . . . . ?
C27 C19 C20 C21 -176.05(15) . . . . ?
C30 C31 C32 C33 -174.88(13) . . . . ?
C30 C31 C36 C35 173.98(12) . . . . ?
C30 C31 C36 C37 -5.35(19) . . . . ?
C30 C43 C44 C45 65.92(16) . . . . ?
C30 C43 C44 C49 -116.64(12) . . . . ?
C30 C43 C51 C50 109.33(12) . . . . ?
C30 C43 C51 C52 -74.99(17) . . . . ?
C31 C30 C43 C42 36.25(15) . . . . ?
C31 C30 C43 C44 -83.15(13) . . . . ?
C31 C30 C43 C51 167.08(11) . . . . ?
C31 C32 C33 C34 0.4(2) . . . . ?
C31 C36 C37 C38 -163.76(14) . . . . ?
C31 C36 C37 C42 16.9(2) . . . . ?
C32 C31 C36 C35 -3.7(2) . . . . ?
C32 C31 C36 C37 176.99(13) . . . . ?
C32 C33 C34 C35 -2.6(2) . . . . ?
C33 C34 C35 C36 1.7(2) . . . . ?
C34 C35 C36 C31 1.5(2) . . . . ?
C34 C35 C36 C37 -179.20(14) . . . . ?
C35 C36 C37 C38 16.9(2) . . . . ?
C35 C36 C37 C42 -162.38(14) . . . . ?
C36 C31 C32 C33 2.8(2) . . . . ?
C36 C37 C38 C39 -175.78(15) . . . . ?
C36 C37 C42 C41 175.51(13) . . . . ?
C36 C37 C42 C43 0.05(19) . . . . ?
C37 C38 C39 C40 -1.0(3) . . . . ?
C37 C42 C43 C30 -25.74(17) . . . . ?
C37 C42 C43 C44 90.59(15) . . . . ?
C37 C42 C43 C51 -156.43(12) . . . . ?
C38 C37 C42 C41 -3.8(2) . . . . ?
C38 C37 C42 C43 -179.30(13) . . . . ?
C38 C39 C40 C41 -1.4(3) . . . . ?
C39 C40 C41 C42 1.1(2) . . . . ?
C40 C41 C42 C37 1.6(2) . . . . ?
C40 C41 C42 C43 177.09(14) . . . . ?
C41 C42 C43 C30 158.77(12) . . . . ?
C41 C42 C43 C44 -84.90(15) . . . . ?
C41 C42 C43 C51 28.09(17) . . . . ?
C42 C37 C38 C39 3.5(2) . . . . ?
C42 C43 C44 C45 -55.37(18) . . . . ?
C42 C43 C44 C49 122.07(12) . . . . ?
C42 C43 C51 C50 -120.28(12) . . . . ?
C42 C43 C51 C52 55.39(18) . . . . ?
C43 C30 C31 C32 155.83(12) . . . . ?
C43 C30 C31 C36 -21.86(17) . . . . ?
C43 C44 C45 C46 175.94(13) . . . . ?
C43 C44 C49 C48 -175.99(12) . . . . ?
C43 C44 C49 C50 -0.15(15) . . . . ?
C43 C51 C52 C53 -176.64(13) . . . . ?
C44 C43 C51 C50 -2.36(13) . . . . ?
C44 C43 C51 C52 173.31(13) . . . . ?
C44 C45 C46 C47 -0.4(2) . . . . ?
C44 C49 C50 C51 -1.41(15) . . . . ?
C44 C49 C50 C55 -177.47(14) . . . . ?
C45 C44 C49 C48 1.7(2) . . . . ?
C45 C44 C49 C50 177.52(12) . . . . ?
C45 C46 C47 C48 1.6(2) . . . . ?
C46 C47 C48 C49 -1.1(2) . . . . ?
C47 C48 C49 C44 -0.5(2) . . . . ?
C47 C48 C49 C50 -175.24(14) . . . . ?
C48 C49 C50 C51 173.82(14) . . . . ?
C48 C49 C50 C55 -2.2(3) . . . . ?
C49 C44 C45 C46 -1.3(2) . . . . ?
C49 C50 C51 C43 2.42(15) . . . . ?
C49 C50 C51 C52 -173.62(12) . . . . ?
C49 C50 C55 C54 173.62(14) . . . . ?
C50 C51 C52 C53 -1.4(2) . . . . ?
C51 C43 C44 C45 -175.96(13) . . . . ?
C51 C43 C44 C49 1.47(13) . . . . ?
C51 C50 C55 C54 -2.1(2) . . . . ?
C51 C52 C53 C54 -1.0(2) . . . . ?
C52 C53 C54 C55 1.8(2) . . . . ?
C53 C54 C55 C50 -0.3(2) . . . . ?
C55 C50 C51 C43 178.95(12) . . . . ?
C55 C50 C51 C52 2.9(2) . . . . ?
C56 Si1 O2 Mg1 -1.41(16) . . . . ?
C56 Si1 C58 C59 81.45(14) . . . . ?
C56 Si1 C58 C63 -96.06(14) . . . . ?
C57 Si1 O2 Mg1 119.98(15) . . . . ?
C57 Si1 C58 C59 -34.17(15) . . . . ?
C57 Si1 C58 C63 148.32(14) . . . . ?
C58 Si1 O2 Mg1 -120.79(12) . . . . ?
C58 C59 C60 C61 -0.8(2) . . . . ?
C59 C58 C63 C62 -1.3(2) . . . . ?
C59 C60 C61 C62 -0.7(3) . . . . ?
C60 C61 C62 C63 1.1(3) . . . . ?
C61 C62 C63 C58 -0.1(3) . . . . ?
C63 C58 C59 C60 1.7(2) . . . . ?
